data_4088631
loop_
_publ_author_name
'Schneck, Felix'
'Assmann, Maik'
'Balmer, Markus'
'Harms, Klaus'
'Langer, Robert'

_publ_section_title
;
 Selective Hydrogenation of Amides to Amines and Alcohols Catalyzed by
 Improved Iron Pincer Complexes
;
_journal_issue 11
_journal_name_full Organometallics
_journal_page_first 1931
_journal_paper_doi 10.1021/acs.organomet.6b00251
_journal_volume 35
_journal_year 2016
_chemical_formula_moiety 'C57 H113 B3 Fe N2 O P4, 1.5(C6 H14)'
_chemical_formula_sum 'C66 H134 B3 Fe N2 O P4'
_chemical_formula_weight 1183.91
_space_group_IT_number 2
_space_group_name_Hall '-P 1'
_space_group_name_H-M_alt 'P -1'
_symmetry_cell_setting triclinic
_symmetry_space_group_name_H-M 'P -1'
_atom_sites_solution_hydrogens geom
_atom_sites_solution_primary direct
_atom_sites_solution_secondary difmap
_audit_creation_method SHELXL-97
_cell_angle_alpha 93.23(3)
_cell_angle_beta 93.46(3)
_cell_angle_gamma 98.10(3)
_cell_formula_units_Z 2
_cell_length_a 14.370(3)
_cell_length_b 14.854(3)
_cell_length_c 16.803(3)
_cell_measurement_reflns_used 1398
_cell_measurement_temperature 100(2)
_cell_measurement_theta_max 53.49
_cell_measurement_theta_min 3.61
_cell_volume 3536.7(12)
_computing_cell_refinement 'STOE X-AREA'
_computing_data_collection 'STOE X-AREA'
_computing_data_reduction 'STOE X-RED'
_computing_molecular_graphics 'DIAMOND 3.2g (Brandenburg 2011) '
_computing_structure_refinement 'SHELXL-97 (Sheldrick, 2008)'
_computing_structure_solution 'SHELXS-97 (Sheldrick, 2008)'
_diffrn_ambient_temperature 100(2)
_diffrn_measured_fraction_theta_full 0.934
_diffrn_measured_fraction_theta_max 0.934
_diffrn_measurement_device_type 'STOE IPDS2'
_diffrn_measurement_method '\w scans'
_diffrn_radiation_monochromator graphite
_diffrn_radiation_source 'fine-focus sealed tube'
_diffrn_radiation_type MoK\a
_diffrn_radiation_wavelength 0.71073
_diffrn_reflns_av_R_equivalents 0.0743
_diffrn_reflns_av_sigmaI/netI 0.0635
_diffrn_reflns_limit_h_max 16
_diffrn_reflns_limit_h_min -16
_diffrn_reflns_limit_k_max 17
_diffrn_reflns_limit_k_min -17
_diffrn_reflns_limit_l_max 20
_diffrn_reflns_limit_l_min -20
_diffrn_reflns_number 33399
_diffrn_reflns_theta_full 25.51
_diffrn_reflns_theta_max 25.51
_diffrn_reflns_theta_min 1.22
_exptl_absorpt_coefficient_mu 0.343
_exptl_absorpt_correction_type none
_exptl_crystal_colour 'pale yellow'
_exptl_crystal_density_diffrn 1.112
_exptl_crystal_density_method 'not measured'
_exptl_crystal_description block
_exptl_crystal_F_000 1306
_exptl_crystal_size_max 0.2
_exptl_crystal_size_mid 0.15
_exptl_crystal_size_min 0.1
_refine_diff_density_max 1.751
_refine_diff_density_min -0.529
_refine_diff_density_rms 0.132
_refine_ls_extinction_method none
_refine_ls_goodness_of_fit_ref 1.049
_refine_ls_hydrogen_treatment mixed
_refine_ls_matrix_type full
_refine_ls_number_parameters 729
_refine_ls_number_reflns 12325
_refine_ls_number_restraints 0
_refine_ls_restrained_S_all 1.049
_refine_ls_R_factor_all 0.0837
_refine_ls_R_factor_gt 0.0731
_refine_ls_shift/su_max 0.001
_refine_ls_shift/su_mean 0.000
_refine_ls_structure_factor_coef Fsqd
_refine_ls_weighting_details 'calc w=1/[\s^2^(Fo^2^)+(0.2100P)^2^+0.0000P] where P=(Fo^2^+2Fc^2^)/3'
_refine_ls_weighting_scheme calc
_refine_ls_wR_factor_gt 0.2573
_refine_ls_wR_factor_ref 0.2657
_reflns_number_gt 9942
_reflns_number_total 12325
_reflns_threshold_expression >2sigma(I)
_cod_data_source_file om6b00251_si_004.cif
_cod_data_source_block fsma89a
_cod_original_sg_symbol_H-M P-1
_cod_database_code 4088631
_plat029_alert_3_a
;
PROBLEM: Low data completeness at high theta angles (93.4%)
RESPONSE: Despite several attempts a strong decay of the scattering power with diffraction angle was observed. 
The resulting low data completeness at high theta angles remained despite several measurements.
The Level A alert for the data completeness of 93.4% reflects the poor quality of the crystals. 
Nonetheless, the quality of the measurement is sufficient to interpret the chemical connectivity in this structure.
;

loop_
_symmetry_equiv_pos_as_xyz
'x, y, z'
'-x, -y, -z'

loop_
_atom_site_label
_atom_site_type_symbol
_atom_site_fract_x
_atom_site_fract_y
_atom_site_fract_z
_atom_site_U_iso_or_equiv
_atom_site_adp_type
_atom_site_occupancy
_atom_site_symmetry_multiplicity
_atom_site_calc_flag
_atom_site_refinement_flags
Fe1 Fe 0.44718(4) 0.93273(3) 0.27160(3) 0.03412(19) Uani 1 1 d .
P1 P 0.48646(7) 1.07556(6) 0.24686(5) 0.0354(2) Uani 1 1 d .
P4 P 0.01297(7) 0.83841(6) 0.17961(5) 0.0368(3) Uani 1 1 d .
P2 P 0.45862(7) 0.78874(6) 0.28779(5) 0.0349(2) Uani 1 1 d .
P3 P 0.25534(8) 0.62209(6) -0.05181(5) 0.0386(3) Uani 1 1 d .
N1 N 0.4593(2) 0.9025(2) 0.15489(17) 0.0354(7) Uani 1 1 d .
O1 O 0.3930(2) 0.97994(19) 0.43026(15) 0.0475(7) Uani 1 1 d .
C45 C 0.1322(3) 0.8632(2) 0.1468(2) 0.0382(8) Uani 1 1 d .
H45A H 0.1290 0.8574 0.0877 0.046 Uiso 1 1 calc R
H45B H 0.1578 0.9272 0.1639 0.046 Uiso 1 1 calc R
N2 N 0.2902(2) 0.8076(2) 0.14237(17) 0.0367(7) Uani 1 1 d .
C1 C 0.4165(3) 0.9595(2) 0.3673(2) 0.0388(8) Uani 1 1 d .
C18 C 0.3566(3) 0.7066(2) 0.3115(2) 0.0366(8) Uani 1 1 d .
H18 H 0.3090 0.7063 0.2655 0.044 Uiso 1 1 calc R
C15 C 0.5049(3) 0.9775(3) 0.1082(2) 0.0399(8) Uani 1 1 d .
H15A H 0.4814 0.9659 0.0515 0.048 Uiso 1 1 calc R
H15B H 0.5737 0.9763 0.1111 0.048 Uiso 1 1 calc R
C46 C 0.0126(3) 0.8947(3) 0.2797(2) 0.0402(8) Uani 1 1 d .
H46 H -0.0543 0.8862 0.2945 0.048 Uiso 1 1 calc R
C24 C 0.5608(3) 0.7641(3) 0.3517(2) 0.0392(8) Uani 1 1 d .
H24 H 0.5529 0.6970 0.3580 0.047 Uiso 1 1 calc R
C44 C 0.2003(3) 0.8011(2) 0.1790(2) 0.0374(8) Uani 1 1 d .
H44A H 0.2129 0.8158 0.2372 0.045 Uiso 1 1 calc R
H44B H 0.1689 0.7372 0.1714 0.045 Uiso 1 1 calc R
C42 C 0.2370(3) 0.6760(2) 0.0458(2) 0.0397(8) Uani 1 1 d .
H42A H 0.1685 0.6715 0.0519 0.048 Uiso 1 1 calc R
H42B H 0.2642 0.6419 0.0882 0.048 Uiso 1 1 calc R
C17 C 0.4763(3) 0.7427(2) 0.1868(2) 0.0378(8) Uani 1 1 d .
H17A H 0.5256 0.7024 0.1894 0.045 Uiso 1 1 calc R
H17B H 0.4171 0.7063 0.1630 0.045 Uiso 1 1 calc R
C4 C 0.7815(3) 1.1415(3) 0.2790(2) 0.0444(9) Uani 1 1 d .
H4A H 0.8313 1.1131 0.2533 0.053 Uiso 1 1 calc R
H4B H 0.7887 1.2064 0.2665 0.053 Uiso 1 1 calc R
C52 C -0.0577(3) 0.9016(3) 0.1135(2) 0.0403(8) Uani 1 1 d .
H52 H -0.0236 0.9650 0.1125 0.048 Uiso 1 1 calc R
C47 C 0.0688(4) 0.8483(3) 0.3418(2) 0.0498(10) Uani 1 1 d .
H47A H 0.0436 0.7826 0.3400 0.060 Uiso 1 1 calc R
H47B H 0.1355 0.8541 0.3287 0.060 Uiso 1 1 calc R
C11 C 0.2420(3) 1.1937(3) 0.2810(2) 0.0461(9) Uani 1 1 d .
H11A H 0.1752 1.1682 0.2668 0.055 Uiso 1 1 calc R
H11B H 0.2498 1.2067 0.3397 0.055 Uiso 1 1 calc R
C12 C 0.3051(3) 1.1237(3) 0.2565(2) 0.0416(9) Uani 1 1 d .
H12A H 0.2912 1.1049 0.1990 0.050 Uiso 1 1 calc R
H12B H 0.2908 1.0690 0.2871 0.050 Uiso 1 1 calc R
C41 C 0.0638(3) 0.5441(3) -0.0813(3) 0.0487(10) Uani 1 1 d .
H41A H 0.0836 0.4829 -0.0833 0.058 Uiso 1 1 calc R
H41B H 0.0533 0.5612 -0.0251 0.058 Uiso 1 1 calc R
C50 C 0.0414(4) 1.0390(3) 0.3701(3) 0.0548(11) Uani 1 1 d .
H50A H 0.0669 1.1047 0.3721 0.066 Uiso 1 1 calc R
H50B H -0.0251 1.0334 0.3839 0.066 Uiso 1 1 calc R
C16 C 0.5059(3) 0.8213(2) 0.1358(2) 0.0376(8) Uani 1 1 d .
H16A H 0.5750 0.8389 0.1437 0.045 Uiso 1 1 calc R
H16B H 0.4905 0.8009 0.0788 0.045 Uiso 1 1 calc R
C37 C 0.1104(4) 0.7073(3) -0.1125(3) 0.0509(10) Uani 1 1 d .
H37A H 0.1025 0.7310 -0.0575 0.061 Uiso 1 1 calc R
H37B H 0.1596 0.7499 -0.1353 0.061 Uiso 1 1 calc R
C36 C 0.1419(3) 0.6128(3) -0.1101(2) 0.0435(9) Uani 1 1 d .
H36 H 0.1524 0.5924 -0.1662 0.052 Uiso 1 1 calc R
C49 C 0.0969(4) 0.9929(3) 0.4300(3) 0.0574(12) Uani 1 1 d .
H49A H 0.0903 1.0195 0.4844 0.069 Uiso 1 1 calc R
H49B H 0.1644 1.0036 0.4194 0.069 Uiso 1 1 calc R
C13 C 0.4103(3) 1.1623(2) 0.2715(2) 0.0392(8) Uani 1 1 d .
H13 H 0.4217 1.1784 0.3302 0.047 Uiso 1 1 calc R
C25 C 0.6546(3) 0.7911(3) 0.3142(2) 0.0461(9) Uani 1 1 d .
H25A H 0.6536 0.7568 0.2619 0.055 Uiso 1 1 calc R
H25B H 0.6624 0.8568 0.3050 0.055 Uiso 1 1 calc R
C57 C -0.0673(3) 0.8575(3) 0.0276(2) 0.0436(9) Uani 1 1 d .
H57A H -0.0039 0.8580 0.0074 0.052 Uiso 1 1 calc R
H57B H -0.0971 0.7932 0.0278 0.052 Uiso 1 1 calc R
C3 C 0.6845(3) 1.0935(3) 0.2454(2) 0.0397(8) Uani 1 1 d .
H3A H 0.6798 1.0276 0.2535 0.048 Uiso 1 1 calc R
H3B H 0.6779 1.1006 0.1871 0.048 Uiso 1 1 calc R
C2 C 0.6043(3) 1.1323(2) 0.2856(2) 0.0385(8) Uani 1 1 d .
H2 H 0.6088 1.1980 0.2739 0.046 Uiso 1 1 calc R
C35 C 0.3642(3) 0.5074(3) 0.0252(2) 0.0433(9) Uani 1 1 d .
H35A H 0.4194 0.5342 -0.0025 0.052 Uiso 1 1 calc R
H35B H 0.3609 0.5458 0.0748 0.052 Uiso 1 1 calc R
C28 C 0.6488(3) 0.7955(3) 0.4889(2) 0.0510(10) Uani 1 1 d .
H28A H 0.6505 0.8313 0.5406 0.061 Uiso 1 1 calc R
H28B H 0.6422 0.7302 0.4998 0.061 Uiso 1 1 calc R
C43 C 0.2808(3) 0.7764(2) 0.0579(2) 0.0372(8) Uani 1 1 d .
H43A H 0.3438 0.7843 0.0360 0.045 Uiso 1 1 calc R
H43B H 0.2409 0.8140 0.0281 0.045 Uiso 1 1 calc R
C55 C -0.2228(3) 0.9141(3) 0.0024(3) 0.0534(11) Uani 1 1 d .
H55A H -0.2586 0.8520 0.0020 0.064 Uiso 1 1 calc R
H55B H -0.2584 0.9502 -0.0331 0.064 Uiso 1 1 calc R
C21 C 0.2266(3) 0.5727(3) 0.3890(3) 0.0520(10) Uani 1 1 d .
H21A H 0.1644 0.5341 0.3873 0.062 Uiso 1 1 calc R
H21B H 0.2626 0.5623 0.4390 0.062 Uiso 1 1 calc R
C23 C 0.3069(3) 0.7351(3) 0.3855(2) 0.0421(9) Uani 1 1 d .
H23A H 0.2952 0.7990 0.3827 0.051 Uiso 1 1 calc R
H23B H 0.3477 0.7312 0.4344 0.051 Uiso 1 1 calc R
C8 C 0.4335(3) 1.2511(3) 0.2298(2) 0.0446(9) Uani 1 1 d .
H8A H 0.4244 1.2383 0.1712 0.054 Uiso 1 1 calc R
H8B H 0.5003 1.2771 0.2432 0.054 Uiso 1 1 calc R
C9 C 0.3692(3) 1.3205(3) 0.2566(2) 0.0454(9) Uani 1 1 d .
H9A H 0.3822 1.3369 0.3145 0.055 Uiso 1 1 calc R
H9B H 0.3834 1.3766 0.2278 0.055 Uiso 1 1 calc R
C32 C 0.2917(3) 0.3488(3) -0.0837(3) 0.0496(10) Uani 1 1 d .
H32A H 0.2355 0.3207 -0.0580 0.059 Uiso 1 1 calc R
H32B H 0.2975 0.3113 -0.1333 0.059 Uiso 1 1 calc R
C7 C 0.6168(3) 1.1281(3) 0.3770(2) 0.0415(9) Uani 1 1 d .
H7A H 0.5680 1.1587 0.4022 0.050 Uiso 1 1 calc R
H7B H 0.6076 1.0636 0.3906 0.050 Uiso 1 1 calc R
C38 C 0.0171(4) 0.7028(4) -0.1632(3) 0.0665(14) Uani 1 1 d .
H38A H -0.0037 0.7636 -0.1607 0.080 Uiso 1 1 calc R
H38B H 0.0270 0.6862 -0.2196 0.080 Uiso 1 1 calc R
C22 C 0.2128(3) 0.6722(3) 0.3893(2) 0.0450(9) Uani 1 1 d .
H22A H 0.1828 0.6890 0.4384 0.054 Uiso 1 1 calc R
H22B H 0.1700 0.6809 0.3428 0.054 Uiso 1 1 calc R
C14 C 0.4869(3) 1.0719(2) 0.1373(2) 0.0376(8) Uani 1 1 d .
H14A H 0.4255 1.0842 0.1137 0.045 Uiso 1 1 calc R
H14B H 0.5369 1.1188 0.1210 0.045 Uiso 1 1 calc R
C53 C -0.1553(3) 0.9077(3) 0.1439(2) 0.0449(9) Uani 1 1 d .
H53A H -0.1889 0.8455 0.1486 0.054 Uiso 1 1 calc R
H53B H -0.1481 0.9400 0.1975 0.054 Uiso 1 1 calc R
C29 C 0.5635(3) 0.8127(3) 0.4355(2) 0.0442(9) Uani 1 1 d .
H29A H 0.5661 0.8791 0.4303 0.053 Uiso 1 1 calc R
H29B H 0.5050 0.7909 0.4610 0.053 Uiso 1 1 calc R
C40 C -0.0283(4) 0.5406(3) -0.1327(3) 0.0614(12) Uani 1 1 d .
H40A H -0.0194 0.5181 -0.1879 0.074 Uiso 1 1 calc R
H40B H -0.0780 0.4974 -0.1112 0.074 Uiso 1 1 calc R
C34 C 0.3766(3) 0.4107(3) 0.0466(2) 0.0483(10) Uani 1 1 d .
H34A H 0.4361 0.4128 0.0801 0.058 Uiso 1 1 calc R
H34B H 0.3240 0.3858 0.0780 0.058 Uiso 1 1 calc R
C31 C 0.2780(3) 0.4451(3) -0.1052(2) 0.0467(10) Uani 1 1 d .
H31A H 0.2187 0.4424 -0.1391 0.056 Uiso 1 1 calc R
H31B H 0.3308 0.4711 -0.1360 0.056 Uiso 1 1 calc R
C10 C 0.2661(3) 1.2818(3) 0.2400(2) 0.0472(10) Uani 1 1 d .
H10A H 0.2518 1.2701 0.1816 0.057 Uiso 1 1 calc R
H10B H 0.2266 1.3269 0.2593 0.057 Uiso 1 1 calc R
C30 C 0.2739(3) 0.5065(2) -0.0290(2) 0.0395(8) Uani 1 1 d .
H30 H 0.2193 0.4793 0.0003 0.047 Uiso 1 1 calc R
C19 C 0.3737(3) 0.6077(3) 0.3147(2) 0.0449(9) Uani 1 1 d .
H19A H 0.4152 0.6013 0.3626 0.054 Uiso 1 1 calc R
H19B H 0.4054 0.5898 0.2669 0.054 Uiso 1 1 calc R
C51 C 0.0457(4) 0.9966(3) 0.2847(2) 0.0510(11) Uani 1 1 d .
H51A H 0.0056 1.0259 0.2471 0.061 Uiso 1 1 calc R
H51B H 0.1113 1.0081 0.2686 0.061 Uiso 1 1 calc R
C6 C 0.7143(3) 1.1739(3) 0.4107(2) 0.0483(10) Uani 1 1 d .
H6A H 0.7202 1.2402 0.4039 0.058 Uiso 1 1 calc R
H6B H 0.7212 1.1652 0.4686 0.058 Uiso 1 1 calc R
C26 C 0.7380(3) 0.7713(3) 0.3679(3) 0.0513(10) Uani 1 1 d .
H26A H 0.7328 0.7050 0.3743 0.062 Uiso 1 1 calc R
H26B H 0.7975 0.7907 0.3427 0.062 Uiso 1 1 calc R
C48 C 0.0631(4) 0.8911(3) 0.4262(2) 0.0544(11) Uani 1 1 d .
H48A H -0.0028 0.8802 0.4414 0.065 Uiso 1 1 calc R
H48B H 0.1025 0.8621 0.4647 0.065 Uiso 1 1 calc R
C20 C 0.2791(3) 0.5449(3) 0.3178(3) 0.0512(10) Uani 1 1 d .
H20A H 0.2396 0.5480 0.2679 0.061 Uiso 1 1 calc R
H20B H 0.2909 0.4812 0.3216 0.061 Uiso 1 1 calc R
C33 C 0.3789(3) 0.3486(3) -0.0276(3) 0.0504(10) Uani 1 1 d .
H33A H 0.3823 0.2858 -0.0120 0.060 Uiso 1 1 calc R
H33B H 0.4360 0.3691 -0.0556 0.060 Uiso 1 1 calc R
C54 C -0.2129(4) 0.9582(3) 0.0869(3) 0.0548(11) Uani 1 1 d .
H54A H -0.2763 0.9592 0.1066 0.066 Uiso 1 1 calc R
H54B H -0.1820 1.0221 0.0861 0.066 Uiso 1 1 calc R
B1 B 0.3518(3) 0.8985(3) 0.1584(2) 0.0364(9) Uani 1 1 d .
H1A H 0.3252 0.9513 0.1361 0.044 Uiso 1 1 calc R
B2 B 0.3571(4) 0.6847(3) -0.1070(3) 0.0481(11) Uani 1 1 d .
C56 C -0.1270(3) 0.9087(3) -0.0284(2) 0.0513(10) Uani 1 1 d .
H56A H -0.0938 0.9711 -0.0330 0.062 Uiso 1 1 calc R
H56B H -0.1348 0.8770 -0.0823 0.062 Uiso 1 1 calc R
C5 C 0.7930(3) 1.1351(3) 0.3693(2) 0.0507(10) Uani 1 1 d .
H5A H 0.7921 1.0706 0.3815 0.061 Uiso 1 1 calc R
H5B H 0.8547 1.1692 0.3901 0.061 Uiso 1 1 calc R
C0AA C 0.9576(5) 0.6680(4) 0.5204(3) 0.0685(14) Uani 1 1 d .
H0AA H 1.0225 0.6526 0.5227 0.082 Uiso 1 1 calc R
H0AB H 0.9591 0.7275 0.4965 0.082 Uiso 1 1 calc R
C27 C 0.7405(3) 0.8218(3) 0.4498(3) 0.0523(11) Uani 1 1 d .
H27A H 0.7937 0.8068 0.4843 0.063 Uiso 1 1 calc R
H27B H 0.7505 0.8884 0.4438 0.063 Uiso 1 1 calc R
C1AA C 0.8347(5) 0.4272(3) 0.3451(3) 0.0710(15) Uani 1 1 d .
H1AA H 0.7930 0.3913 0.3029 0.106 Uiso 1 1 calc R
H1AB H 0.8054 0.4226 0.3961 0.106 Uiso 1 1 calc R
H1AC H 0.8951 0.4036 0.3492 0.106 Uiso 1 1 calc R
C2AA C 0.8944(4) 0.5961(3) 0.4665(3) 0.0597(12) Uani 1 1 d .
H2AA H 0.8293 0.6111 0.4651 0.072 Uiso 1 1 calc R
H2AB H 0.8936 0.5366 0.4903 0.072 Uiso 1 1 calc R
C3AA C 0.9279(4) 0.6774(4) 0.6027(3) 0.0656(13) Uani 1 1 d .
H3AA H 0.8630 0.6909 0.6012 0.098 Uiso 1 1 calc R
H3AB H 0.9697 0.7271 0.6330 0.098 Uiso 1 1 calc R
H3AC H 0.9311 0.6203 0.6287 0.098 Uiso 1 1 calc R
B3 B -0.0330(4) 0.7095(3) 0.1748(3) 0.0441(10) Uani 1 1 d .
C4AA C 0.8512(4) 0.5261(3) 0.3248(3) 0.0627(13) Uani 1 1 d .
H4AA H 0.7906 0.5506 0.3253 0.075 Uiso 1 1 calc R
H4AB H 0.8723 0.5290 0.2699 0.075 Uiso 1 1 calc R
C39 C -0.0592(4) 0.6332(4) -0.1339(3) 0.0708(15) Uani 1 1 d .
H39A H -0.0738 0.6532 -0.0795 0.085 Uiso 1 1 calc R
H39B H -0.1173 0.6295 -0.1695 0.085 Uiso 1 1 calc R
C5AA C 0.4812(6) 0.4567(5) 0.4834(5) 0.100(3) Uani 1 1 d .
H5AA H 0.4233 0.4616 0.4499 0.121 Uiso 1 1 calc R
H5AB H 0.4628 0.4174 0.5272 0.121 Uiso 1 1 calc R
C6AA C 0.9233(4) 0.5867(4) 0.3813(3) 0.0657(14) Uani 1 1 d .
H6AA H 0.9346 0.6480 0.3604 0.079 Uiso 1 1 calc R
H6AB H 0.9836 0.5615 0.3818 0.079 Uiso 1 1 calc R
C7AA C 0.5536(6) 0.4059(5) 0.4278(5) 0.113(3) Uani 1 1 d .
H7AA H 0.6111 0.3980 0.4606 0.135 Uiso 1 1 calc R
H7AB H 0.5222 0.3451 0.4063 0.135 Uiso 1 1 calc R
C8AA C 0.5784(6) 0.4631(6) 0.3626(7) 0.125(3) Uani 1 1 d .
H8AA H 0.5212 0.4698 0.3300 0.187 Uiso 1 1 calc R
H8AB H 0.6214 0.4347 0.3293 0.187 Uiso 1 1 calc R
H8AC H 0.6092 0.5232 0.3844 0.187 Uiso 1 1 calc R
H3C H -0.027(3) 0.680(3) 0.109(2) 0.041(11) Uiso 1 1 d .
H2A H 0.339(4) 0.754(4) -0.118(3) 0.065(14) Uiso 1 1 d .
H H 0.548(4) 0.940(3) 0.294(3) 0.051(12) Uiso 1 1 d .
H1B H 0.350(4) 0.923(3) 0.230(3) 0.054(13) Uiso 1 1 d .
H3D H -0.102(4) 0.700(3) 0.192(3) 0.063(14) Uiso 1 1 d .
H3E H 0.008(3) 0.670(3) 0.215(2) 0.047(12) Uiso 1 1 d .
H2B H 0.357(4) 0.646(3) -0.162(3) 0.058(13) Uiso 1 1 d .
H2C H 0.426(4) 0.690(3) -0.068(3) 0.063(14) Uiso 1 1 d .

loop_
_atom_site_aniso_label
_atom_site_aniso_U_11
_atom_site_aniso_U_22
_atom_site_aniso_U_33
_atom_site_aniso_U_23
_atom_site_aniso_U_13
_atom_site_aniso_U_12
Fe1 0.0327(4) 0.0349(3) 0.0341(3) -0.0016(2) 0.0021(2) 0.0040(2)
P1 0.0334(6) 0.0359(5) 0.0363(5) -0.0007(3) 0.0020(4) 0.0043(4)
P4 0.0318(6) 0.0388(5) 0.0389(5) -0.0017(4) 0.0012(4) 0.0041(4)
P2 0.0333(6) 0.0352(5) 0.0356(5) -0.0021(3) 0.0014(4) 0.0051(4)
P3 0.0369(6) 0.0384(5) 0.0392(5) -0.0032(4) 0.0029(4) 0.0031(4)
N1 0.0311(19) 0.0406(15) 0.0341(14) 0.0016(12) 0.0026(11) 0.0043(13)
O1 0.055(2) 0.0485(15) 0.0392(14) -0.0051(11) 0.0109(12) 0.0064(13)
C45 0.033(2) 0.0387(18) 0.0417(18) -0.0021(14) 0.0003(14) 0.0025(15)
N2 0.0342(19) 0.0401(16) 0.0353(14) -0.0017(12) 0.0017(12) 0.0055(13)
C1 0.033(2) 0.0366(18) 0.044(2) -0.0005(15) -0.0008(15) -0.0007(15)
C18 0.034(2) 0.0347(17) 0.0407(18) -0.0014(14) 0.0001(14) 0.0042(14)
C15 0.040(2) 0.0432(19) 0.0351(17) 0.0007(14) 0.0050(14) -0.0003(16)
C46 0.035(2) 0.045(2) 0.0405(18) -0.0015(15) 0.0044(15) 0.0063(16)
C24 0.038(2) 0.0383(18) 0.0406(18) -0.0004(14) -0.0006(15) 0.0058(15)
C44 0.034(2) 0.0372(18) 0.0404(18) -0.0012(14) 0.0025(14) 0.0038(15)
C42 0.037(2) 0.0405(19) 0.0408(18) -0.0019(15) 0.0026(15) 0.0049(16)
C17 0.035(2) 0.0402(18) 0.0382(17) -0.0030(14) 0.0032(14) 0.0081(15)
C4 0.034(2) 0.052(2) 0.046(2) -0.0024(16) 0.0041(16) 0.0041(17)
C52 0.035(2) 0.0402(18) 0.0451(19) 0.0017(15) 0.0016(15) 0.0041(15)
C47 0.052(3) 0.059(2) 0.041(2) -0.0032(17) 0.0004(17) 0.018(2)
C11 0.038(3) 0.047(2) 0.054(2) 0.0006(17) 0.0017(17) 0.0088(17)
C12 0.035(2) 0.0418(19) 0.049(2) -0.0007(15) 0.0027(16) 0.0093(16)
C41 0.037(3) 0.050(2) 0.057(2) -0.0061(18) -0.0023(18) 0.0067(18)
C50 0.060(3) 0.045(2) 0.055(2) -0.0112(18) 0.014(2) -0.004(2)
C16 0.036(2) 0.0422(19) 0.0357(17) -0.0042(14) 0.0041(14) 0.0105(16)
C37 0.052(3) 0.052(2) 0.050(2) 0.0007(18) -0.0014(18) 0.013(2)
C36 0.041(3) 0.049(2) 0.0400(19) -0.0044(16) -0.0009(16) 0.0098(17)
C49 0.046(3) 0.073(3) 0.048(2) -0.020(2) 0.0044(18) -0.001(2)
C13 0.040(2) 0.0390(18) 0.0395(18) -0.0002(14) 0.0022(15) 0.0085(16)
C25 0.038(3) 0.053(2) 0.047(2) 0.0017(17) 0.0004(16) 0.0051(18)
C57 0.034(2) 0.052(2) 0.044(2) 0.0002(16) -0.0012(15) 0.0082(17)
C3 0.038(2) 0.0405(18) 0.0388(18) -0.0027(14) 0.0022(15) 0.0030(16)
C2 0.038(2) 0.0372(18) 0.0385(18) -0.0010(14) 0.0013(15) 0.0010(15)
C35 0.041(3) 0.044(2) 0.0436(19) -0.0068(15) 0.0011(16) 0.0052(17)
C28 0.045(3) 0.061(2) 0.045(2) 0.0019(18) -0.0067(17) 0.006(2)
C43 0.036(2) 0.0378(18) 0.0382(17) -0.0040(14) 0.0039(14) 0.0073(15)
C55 0.039(3) 0.062(3) 0.059(2) 0.008(2) -0.0065(19) 0.009(2)
C21 0.045(3) 0.048(2) 0.063(2) 0.0098(19) 0.0062(19) 0.0012(19)
C23 0.044(3) 0.0392(19) 0.0429(19) -0.0030(15) 0.0066(16) 0.0051(16)
C8 0.044(3) 0.0408(19) 0.048(2) 0.0021(16) 0.0039(17) 0.0056(17)
C9 0.047(3) 0.0398(19) 0.051(2) 0.0023(16) 0.0038(17) 0.0104(17)
C32 0.042(3) 0.040(2) 0.064(2) -0.0132(18) 0.0020(19) 0.0045(17)
C7 0.039(2) 0.045(2) 0.0390(18) -0.0047(15) 0.0032(15) 0.0041(16)
C38 0.068(4) 0.065(3) 0.067(3) 0.002(2) -0.015(2) 0.020(3)
C22 0.038(3) 0.043(2) 0.053(2) -0.0011(16) 0.0106(17) 0.0029(17)
C14 0.035(2) 0.0388(18) 0.0374(17) -0.0008(14) 0.0017(14) 0.0033(15)
C53 0.032(2) 0.052(2) 0.051(2) 0.0017(17) 0.0040(16) 0.0071(17)
C29 0.038(3) 0.053(2) 0.0405(19) -0.0005(16) -0.0015(15) 0.0065(17)
C40 0.047(3) 0.066(3) 0.068(3) -0.010(2) -0.010(2) 0.008(2)
C34 0.044(3) 0.049(2) 0.052(2) 0.0008(17) 0.0022(17) 0.0083(18)
C31 0.046(3) 0.045(2) 0.048(2) -0.0082(17) 0.0004(17) 0.0053(18)
C10 0.046(3) 0.048(2) 0.049(2) 0.0017(17) -0.0025(17) 0.0143(18)
C30 0.038(2) 0.0377(18) 0.0427(19) -0.0031(15) 0.0049(15) 0.0049(15)
C19 0.045(3) 0.0368(19) 0.053(2) 0.0004(16) 0.0056(17) 0.0071(17)
C51 0.060(3) 0.044(2) 0.047(2) -0.0079(17) 0.0091(19) 0.0020(19)
C6 0.046(3) 0.054(2) 0.0418(19) -0.0064(17) -0.0012(17) -0.0011(19)
C26 0.038(3) 0.057(2) 0.059(2) 0.0010(19) -0.0007(18) 0.0099(19)
C48 0.056(3) 0.068(3) 0.041(2) -0.0052(18) 0.0011(18) 0.017(2)
C20 0.050(3) 0.0336(19) 0.069(3) -0.0011(17) 0.006(2) 0.0035(17)
C33 0.042(3) 0.042(2) 0.065(3) -0.0049(18) 0.0023(19) 0.0038(17)
C54 0.043(3) 0.062(3) 0.061(3) 0.004(2) -0.0003(19) 0.016(2)
B1 0.035(3) 0.038(2) 0.0367(19) -0.0013(15) 0.0045(16) 0.0083(17)
B2 0.050(3) 0.044(2) 0.049(2) -0.0019(19) 0.011(2) 0.001(2)
C56 0.045(3) 0.063(3) 0.047(2) 0.0090(18) -0.0008(18) 0.010(2)
C5 0.038(3) 0.063(3) 0.049(2) 0.0016(18) -0.0034(17) 0.0014(19)
C0AA 0.074(4) 0.068(3) 0.060(3) 0.005(2) 0.001(2) -0.001(3)
C27 0.044(3) 0.053(2) 0.056(2) -0.0005(18) -0.0095(19) 0.0035(19)
C1AA 0.085(5) 0.059(3) 0.069(3) -0.003(2) 0.007(3) 0.011(3)
C2AA 0.064(4) 0.059(3) 0.055(2) 0.005(2) 0.007(2) 0.004(2)
C3AA 0.072(4) 0.059(3) 0.065(3) -0.004(2) 0.004(2) 0.007(2)
B3 0.040(3) 0.042(2) 0.048(2) 0.0005(18) -0.0006(19) -0.0001(19)
C4AA 0.066(4) 0.064(3) 0.056(2) -0.001(2) 0.004(2) 0.002(2)
C39 0.051(4) 0.082(4) 0.079(3) -0.007(3) -0.018(2) 0.021(3)
C5AA 0.100(6) 0.078(4) 0.114(5) 0.027(4) -0.044(4) -0.005(4)
C6AA 0.067(4) 0.070(3) 0.056(3) 0.001(2) 0.007(2) -0.007(3)
C7AA 0.112(7) 0.091(5) 0.121(6) 0.016(4) -0.061(5) -0.010(5)
C8AA 0.059(6) 0.095(5) 0.220(10) 0.026(6) -0.002(5) 0.009(4)

loop_
_atom_type_symbol
_atom_type_description
_atom_type_scat_dispersion_real
_atom_type_scat_dispersion_imag
_atom_type_scat_source
C C 0.0033 0.0016 'International Tables Vol C Tables 4.2.6.8 and 6.1.1.4'
H H 0.0000 0.0000 'International Tables Vol C Tables 4.2.6.8 and 6.1.1.4'
B B 0.0013 0.0007 'International Tables Vol C Tables 4.2.6.8 and 6.1.1.4'
Fe Fe 0.3463 0.8444 'International Tables Vol C Tables 4.2.6.8 and 6.1.1.4'
N N 0.0061 0.0033 'International Tables Vol C Tables 4.2.6.8 and 6.1.1.4'
O O 0.0106 0.0060 'International Tables Vol C Tables 4.2.6.8 and 6.1.1.4'
P P 0.1023 0.0942 'International Tables Vol C Tables 4.2.6.8 and 6.1.1.4'

loop_
_geom_angle_atom_site_label_1
_geom_angle_atom_site_label_2
_geom_angle_atom_site_label_3
_geom_angle
_geom_angle_site_symmetry_1
C1 Fe1 N1 170.11(16) .
C1 Fe1 P1 93.38(12) .
N1 Fe1 P1 86.89(10) .
C1 Fe1 P2 96.75(13) .
N1 Fe1 P2 86.02(10) .
P1 Fe1 P2 160.21(5) .
C1 Fe1 B1 128.46(17) .
N1 Fe1 B1 41.73(15) .
P1 Fe1 B1 94.22(11) .
P2 Fe1 B1 92.73(11) .
C14 P1 C2 106.14(18) .
C14 P1 C13 104.24(18) .
C2 P1 C13 102.56(18) .
C14 P1 Fe1 103.47(12) .
C2 P1 Fe1 117.48(13) .
C13 P1 Fe1 121.40(13) .
C45 P4 C46 107.62(18) .
C45 P4 C52 104.13(18) .
C46 P4 C52 105.27(18) .
C45 P4 B3 112.8(2) .
C46 P4 B3 113.32(19) .
C52 P4 B3 113.0(2) .
C17 P2 C18 99.64(17) .
C17 P2 C24 105.35(18) .
C18 P2 C24 106.24(18) .
C17 P2 Fe1 103.66(12) .
C18 P2 Fe1 121.94(13) .
C24 P2 Fe1 117.20(12) .
C30 P3 C36 107.32(19) .
C30 P3 C42 103.64(17) .
C36 P3 C42 105.64(19) .
C30 P3 B2 112.8(2) .
C36 P3 B2 111.9(2) .
C42 P3 B2 114.91(19) .
C16 N1 C15 106.6(3) .
C16 N1 B1 123.6(3) .
C15 N1 B1 114.5(3) .
C16 N1 Fe1 115.8(2) .
C15 N1 Fe1 116.7(2) .
B1 N1 Fe1 78.05(19) .
C44 C45 P4 114.2(3) .
C44 N2 C43 113.2(3) .
C44 N2 B1 114.4(3) .
C43 N2 B1 112.7(3) .
O1 C1 Fe1 176.9(4) .
C19 C18 C23 110.1(3) .
C19 C18 P2 115.8(3) .
C23 C18 P2 114.9(2) .
N1 C15 C14 113.9(3) .
C51 C46 C47 110.5(3) .
C51 C46 P4 114.4(3) .
C47 C46 P4 111.1(3) .
C25 C24 C29 109.9(3) .
C25 C24 P2 112.2(3) .
C29 C24 P2 110.8(3) .
N2 C44 C45 115.3(3) .
C43 C42 P3 114.0(3) .
C16 C17 P2 108.7(2) .
C5 C4 C3 110.8(3) .
C53 C52 C57 110.3(3) .
C53 C52 P4 112.0(3) .
C57 C52 P4 110.4(3) .
C48 C47 C46 111.2(4) .
C10 C11 C12 111.2(4) .
C11 C12 C13 111.7(3) .
C40 C41 C36 111.5(4) .
C49 C50 C51 111.3(4) .
N1 C16 C17 113.0(3) .
C38 C37 C36 111.1(4) .
C41 C36 C37 110.3(4) .
C41 C36 P3 114.7(3) .
C37 C36 P3 109.6(3) .
C50 C49 C48 111.1(4) .
C8 C13 C12 110.8(3) .
C8 C13 P1 114.0(3) .
C12 C13 P1 111.7(2) .
C26 C25 C24 111.5(3) .
C56 C57 C52 111.2(3) .
C4 C3 C2 111.8(3) .
C3 C2 C7 110.4(3) .
C3 C2 P1 113.0(2) .
C7 C2 P1 110.8(3) .
C34 C35 C30 110.8(3) .
C27 C28 C29 111.4(3) .
N2 C43 C42 111.4(3) .
C56 C55 C54 110.5(4) .
C22 C21 C20 111.5(3) .
C18 C23 C22 109.9(3) .
C13 C8 C9 110.2(3) .
C10 C9 C8 111.2(3) .
C33 C32 C31 112.2(3) .
C6 C7 C2 112.0(3) .
C39 C38 C37 111.4(4) .
C21 C22 C23 111.6(4) .
C15 C14 P1 108.0(3) .
C54 C53 C52 110.7(3) .
C28 C29 C24 111.9(3) .
C39 C40 C41 111.2(4) .
C33 C34 C35 111.4(3) .
C32 C31 C30 110.4(3) .
C9 C10 C11 111.1(3) .
C31 C30 C35 109.5(3) .
C31 C30 P3 112.0(3) .
C35 C30 P3 111.4(3) .
C18 C19 C20 109.9(4) .
C46 C51 C50 111.3(3) .
C5 C6 C7 111.9(3) .
C27 C26 C25 110.6(4) .
C49 C48 C47 110.8(4) .
C21 C20 C19 111.1(3) .
C34 C33 C32 111.0(4) .
C55 C54 C53 112.0(4) .
N2 B1 N1 118.5(3) .
N2 B1 Fe1 122.0(3) .
N1 B1 Fe1 60.22(18) .
C55 C56 C57 111.3(4) .
C6 C5 C4 111.0(4) .
C3AA C0AA C2AA 114.1(5) .
C28 C27 C26 110.6(4) .
C0AA C2AA C6AA 114.7(4) .
C1AA C4AA C6AA 114.3(5) .
C40 C39 C38 111.1(5) .
C5AA C5AA C7AA 114.8(10) 2_666
C4AA C6AA C2AA 114.1(5) .
C8AA C7AA C5AA 108.1(7) .

loop_
_geom_bond_atom_site_label_1
_geom_bond_atom_site_label_2
_geom_bond_distance
_geom_bond_site_symmetry_2
Fe1 C1 1.732(4) .
Fe1 N1 2.011(3) .
Fe1 P1 2.1869(12) .
Fe1 P2 2.1988(11) .
Fe1 B1 2.266(4) .
P1 C14 1.840(4) .
P1 C2 1.845(4) .
P1 C13 1.849(4) .
P4 C45 1.826(4) .
P4 C46 1.836(4) .
P4 C52 1.842(4) .
P4 B3 1.932(5) .
P2 C17 1.840(3) .
P2 C18 1.848(4) .
P2 C24 1.857(4) .
P3 C30 1.833(4) .
P3 C36 1.834(4) .
P3 C42 1.834(4) .
P3 B2 1.934(5) .
N1 C16 1.488(5) .
N1 C15 1.497(5) .
N1 B1 1.542(6) .
O1 C1 1.167(5) .
C45 C44 1.533(5) .
N2 C44 1.458(5) .
N2 C43 1.461(4) .
N2 B1 1.508(5) .
C18 C19 1.526(5) .
C18 C23 1.539(5) .
C15 C14 1.520(5) .
C46 C51 1.517(6) .
C46 C47 1.534(6) .
C24 C25 1.533(6) .
C24 C29 1.541(5) .
C42 C43 1.531(5) .
C17 C16 1.515(5) .
C4 C5 1.527(6) .
C4 C3 1.533(5) .
C52 C53 1.533(6) .
C52 C57 1.542(5) .
C47 C48 1.532(5) .
C11 C10 1.521(6) .
C11 C12 1.528(6) .
C12 C13 1.541(6) .
C41 C40 1.528(6) .
C41 C36 1.528(6) .
C50 C49 1.503(7) .
C50 C51 1.542(5) .
C37 C38 1.534(7) .
C37 C36 1.536(6) .
C49 C48 1.517(7) .
C13 C8 1.533(5) .
C25 C26 1.528(6) .
C57 C56 1.539(6) .
C3 C2 1.535(6) .
C2 C7 1.541(5) .
C35 C34 1.531(6) .
C35 C30 1.539(6) .
C28 C27 1.519(7) .
C28 C29 1.534(6) .
C55 C56 1.511(7) .
C55 C54 1.519(6) .
C21 C22 1.519(6) .
C21 C20 1.520(6) .
C23 C22 1.537(6) .
C8 C9 1.545(6) .
C9 C10 1.515(6) .
C32 C33 1.523(6) .
C32 C31 1.530(6) .
C7 C6 1.530(6) .
C38 C39 1.522(8) .
C53 C54 1.526(6) .
C40 C39 1.504(7) .
C34 C33 1.513(6) .
C31 C30 1.537(5) .
C19 C20 1.542(6) .
C6 C5 1.525(7) .
C26 C27 1.525(6) .
C0AA C3AA 1.477(7) .
C0AA C2AA 1.518(7) .
C1AA C4AA 1.517(7) .
C2AA C6AA 1.520(7) .
C4AA C6AA 1.518(7) .
C5AA C5AA 1.394(13) 2_666
C5AA C7AA 1.668(13) .
C7AA C8AA 1.454(11) .
